data_2241130
loop_
_publ_author_name
'Rani, C. Vidya'
'Chakkaravarthi, G.'
'Gandhi, N. Indra'
'Rajagopal, G.'

_publ_section_title
;
 Crystal structure of
 5-diethylamino-2-({[4-(diethylamino)phenyl]imino}methyl)phenol
;
_journal_coeditor_code RK2432
_journal_issue 10
_journal_name_full 'Acta Crystallographica Section E'
_journal_page_first o712
_journal_page_last o713
_journal_paper_doi 10.1107/S205698901501645X
_journal_volume 71
_journal_year 2015
_chemical_formula_iupac 'C21 H29 N3 O'
_chemical_formula_moiety 'C21 H29 N3 O'
_chemical_formula_sum 'C21 H29 N3 O'
_chemical_formula_weight 339.47
_chemical_name_systematic
;
5-Diethylamino-2-({[4-(diethylamino)phenyl]imino}methyl)phenol
;
_space_group_IT_number 19
_symmetry_cell_setting orthorhombic
_symmetry_space_group_name_Hall 'P 2ac 2ab'
_symmetry_space_group_name_H-M 'P 21 21 21'
_atom_sites_solution_hydrogens geom
_atom_sites_solution_primary direct
_atom_sites_solution_secondary difmap
_audit_creation_method SHELXL97
_cell_angle_alpha 90.00
_cell_angle_beta 90.00
_cell_angle_gamma 90.00
_cell_formula_units_Z 4
_cell_length_a 8.1986(4)
_cell_length_b 9.7128(4)
_cell_length_c 24.4172(12)
_cell_measurement_reflns_used 7089
_cell_measurement_temperature 295(2)
_cell_measurement_theta_max 25.3
_cell_measurement_theta_min 2.5
_cell_volume 1944.37(16)
_computing_cell_refinement
;
<i>SAINT</i> (Bruker, 2004)
;
_computing_data_collection
;
<i>APEX2</i> (Bruker, 2004)
;
_computing_data_reduction
;
<i>SAINT</i> (Bruker, 2004)
;
_computing_molecular_graphics
;
<i>PLATON</i> (Spek, 2009)
;
_computing_publication_material
;
<i>SHELXL97</i> (Sheldrick, 2008) and <i>PLATON</i> (Spek, 2009)
;
_computing_structure_refinement
;
<i>SHELXL97</i> (Sheldrick, 2008)
;
_computing_structure_solution
;
<i>SHELXS97</i> (Sheldrick, 2008)
;
_diffrn_ambient_temperature 295(2)
_diffrn_measured_fraction_theta_full 0.999
_diffrn_measured_fraction_theta_max 0.999
_diffrn_measurement_device_type 'Bruker Kappa APEX II CCD'
_diffrn_measurement_method '\w and \f scans'
_diffrn_radiation_monochromator graphite
_diffrn_radiation_source 'fine--focus sealed tube'
_diffrn_radiation_type MoK\a
_diffrn_radiation_wavelength 0.71073
_diffrn_reflns_av_R_equivalents 0.0459
_diffrn_reflns_av_sigmaI/netI 0.0324
_diffrn_reflns_limit_h_max 9
_diffrn_reflns_limit_h_min -9
_diffrn_reflns_limit_k_max 11
_diffrn_reflns_limit_k_min -11
_diffrn_reflns_limit_l_max 29
_diffrn_reflns_limit_l_min -29
_diffrn_reflns_number 29557
_diffrn_reflns_theta_full 25.35
_diffrn_reflns_theta_max 25.35
_diffrn_reflns_theta_min 2.26
_diffrn_standards_interval_time 0
_diffrn_standards_number 0
_exptl_absorpt_coefficient_mu 0.072
_exptl_absorpt_correction_T_max 0.9829
_exptl_absorpt_correction_T_min 0.9801
_exptl_absorpt_correction_type multi-scan
_exptl_absorpt_process_details
;
(<i>SADABS</i>; Sheldrick, 1996)
;
_exptl_crystal_colour colourless
_exptl_crystal_density_diffrn 1.160
_exptl_crystal_density_method 'not measured'
_exptl_crystal_description block
_exptl_crystal_F_000 736
_exptl_crystal_size_max 0.28
_exptl_crystal_size_mid 0.26
_exptl_crystal_size_min 0.24
_refine_diff_density_max 0.439
_refine_diff_density_min -0.203
_refine_ls_abs_structure_details
;
Flack (1983), 1466 Friedel pairs
;
_refine_ls_extinction_method none
_refine_ls_goodness_of_fit_ref 1.065
_refine_ls_hydrogen_treatment mixed
_refine_ls_matrix_type full
_refine_ls_number_parameters 272
_refine_ls_number_reflns 3556
_refine_ls_number_restraints 10
_refine_ls_restrained_S_all 1.072
_refine_ls_R_factor_all 0.1229
_refine_ls_R_factor_gt 0.0638
_refine_ls_shift/su_max 0.000
_refine_ls_shift/su_mean 0.000
_refine_ls_structure_factor_coef Fsqd
_refine_ls_weighting_details 'calc w=1/[\s^2^(Fo^2^)+(0.0727P)^2^+1.5032P] where P=(Fo^2^+2Fc^2^)/3'
_refine_ls_weighting_scheme calc
_refine_ls_wR_factor_gt 0.1630
_refine_ls_wR_factor_ref 0.2047
_reflns_number_gt 2130
_reflns_number_total 3556
_reflns_threshold_expression I>2\s(I)
_cod_data_source_file rk2432sup1.cif
_cod_data_source_block I
_cod_original_cell_volume 1944.38(16)
_cod_database_code 2241130

loop_
_symmetry_equiv_pos_as_xyz
'x, y, z'
'x+1/2, -y+1/2, -z'
'-x, y+1/2, -z+1/2'
'-x+1/2, -y, z+1/2'

loop_
_atom_site_type_symbol
_atom_site_label
_atom_site_fract_x
_atom_site_fract_y
_atom_site_fract_z
_atom_site_U_iso_or_equiv
_atom_site_adp_type
_atom_site_calc_flag
_atom_site_refinement_flags
_atom_site_occupancy
_atom_site_symmetry_multiplicity
_atom_site_disorder_assembly
_atom_site_disorder_group
C C1 0.7266(10) 0.9101(7) -0.0244(3) 0.084(2) Uani d PD 0.775(9) 1 A 1
H H1A 0.7411 0.8690 0.0111 0.125 Uiso calc PR 0.775(9) 1 A 1
H H1B 0.6538 0.9871 -0.0214 0.125 Uiso calc PR 0.775(9) 1 A 1
H H1C 0.8302 0.9409 -0.0380 0.125 Uiso calc PR 0.775(9) 1 A 1
C C2 0.6555(11) 0.8049(8) -0.0633(4) 0.067(3) Uani d PD 0.775(9) 1 A 1
H H2A 0.5577 0.7651 -0.0475 0.080 Uiso calc PR 0.775(9) 1 A 1
H H2B 0.6260 0.8492 -0.0975 0.080 Uiso calc PR 0.775(9) 1 A 1
C C3 0.9082(10) 0.7205(8) -0.1156(3) 0.073(2) Uani d PD 0.775(9) 1 A 1
H H3A 0.9375 0.8172 -0.1161 0.088 Uiso calc PR 0.775(9) 1 A 1
H H3B 1.0047 0.6674 -0.1065 0.088 Uiso calc PR 0.775(9) 1 A 1
C C4 0.8438(10) 0.6778(8) -0.1703(3) 0.093(3) Uani d PD 0.775(9) 1 A 1
H H4A 0.8211 0.5809 -0.1699 0.140 Uiso calc PR 0.775(9) 1 A 1
H H4B 0.9237 0.6975 -0.1979 0.140 Uiso calc PR 0.775(9) 1 A 1
H H4C 0.7454 0.7277 -0.1780 0.140 Uiso calc PR 0.775(9) 1 A 1
C C1A 0.586(4) 0.847(5) -0.0615(19) 0.122(16) Uani d PD 0.225(9) 1 A 2
H H1A1 0.5521 0.9397 -0.0545 0.183 Uiso calc PR 0.225(9) 1 A 2
H H1A2 0.5193 0.7847 -0.0405 0.183 Uiso calc PR 0.225(9) 1 A 2
H H1A3 0.5730 0.8267 -0.0998 0.183 Uiso calc PR 0.225(9) 1 A 2
C C2A 0.764(4) 0.8291(15) -0.0453(9) 0.085(9) Uani d PD 0.225(9) 1 A 2
H H2A1 0.8345 0.8993 -0.0607 0.102 Uiso calc PR 0.225(9) 1 A 2
H H2A2 0.7798 0.8221 -0.0061 0.102 Uiso calc PR 0.225(9) 1 A 2
C C3A 0.787(3) 0.6858(16) -0.1341(4) 0.061(7) Uani d PD 0.225(9) 1 A 2
H H3A1 0.7019 0.7390 -0.1519 0.073 Uiso calc PR 0.225(9) 1 A 2
H H3A2 0.7824 0.5911 -0.1467 0.073 Uiso calc PR 0.225(9) 1 A 2
C C4A 0.955(3) 0.749(3) -0.1425(13) 0.080(9) Uani d PD 0.225(9) 1 A 2
H H4A1 0.9478 0.8474 -0.1389 0.120 Uiso calc PR 0.225(9) 1 A 2
H H4A2 0.9944 0.7263 -0.1783 0.120 Uiso calc PR 0.225(9) 1 A 2
H H4A3 1.0288 0.7136 -0.1154 0.120 Uiso calc PR 0.225(9) 1 A 2
C C5 0.7811(6) 0.5793(4) -0.04177(17) 0.0666(12) Uani d . 1 1 A .
C C6 0.8764(6) 0.4644(5) -0.05697(19) 0.0725(13) Uani d . 1 1 . .
H H6 0.9326 0.4651 -0.0901 0.087 Uiso calc R 1 1 . .
C C7 0.8865(6) 0.3522(5) -0.02341(19) 0.0680(12) Uani d . 1 1 . .
H H7 0.9509 0.2782 -0.0342 0.082 Uiso calc R 1 1 . .
C C8 0.8054(5) 0.3444(4) 0.02559(16) 0.0541(10) Uani d . 1 1 . .
C C9 0.7068(6) 0.4550(5) 0.03971(16) 0.0613(11) Uani d U 1 1 . .
C C10 0.6941(6) 0.5712(4) 0.00699(17) 0.0662(12) Uani d . 1 1 . .
H H10 0.6274 0.6438 0.0177 0.079 Uiso calc R 1 1 . .
C C11 0.8246(6) 0.2245(5) 0.06113(19) 0.0643(12) Uani d . 1 1 . .
H H11 0.8909 0.1522 0.0499 0.077 Uiso calc R 1 1 . .
C C12 0.7727(5) 0.1017(4) 0.14256(17) 0.0574(11) Uani d . 1 1 . .
C C13 0.8522(6) -0.0207(5) 0.12960(18) 0.0706(13) Uani d . 1 1 . .
H H13 0.9012 -0.0306 0.0955 0.085 Uiso calc R 1 1 . .
C C14 0.8591(6) -0.1287(5) 0.16721(18) 0.0679(12) Uani d . 1 1 . .
H H14 0.9130 -0.2094 0.1577 0.082 Uiso calc R 1 1 . .
C C15 0.7872(5) -0.1183(4) 0.21878(16) 0.0515(10) Uani d . 1 1 . .
C C16 0.7109(5) 0.0078(4) 0.23007(17) 0.0616(11) Uani d . 1 1 . .
H H16 0.6638 0.0210 0.2643 0.074 Uiso calc R 1 1 . .
C C17 0.7033(5) 0.1122(5) 0.19253(18) 0.0622(11) Uani d . 1 1 . .
H H17 0.6487 0.1929 0.2017 0.075 Uiso calc R 1 1 . .
C C18 0.8789(6) -0.3514(5) 0.2453(2) 0.0726(13) Uani d . 1 1 . .
H H18A 0.9128 -0.3912 0.2799 0.087 Uiso calc R 1 1 . .
H H18B 0.9765 -0.3306 0.2244 0.087 Uiso calc R 1 1 . .
C C19 0.7787(9) -0.4567(6) 0.2141(2) 0.109(2) Uani d . 1 1 . .
H H19A 0.6855 -0.4825 0.2356 0.164 Uiso calc R 1 1 . .
H H19B 0.8443 -0.5366 0.2070 0.164 Uiso calc R 1 1 . .
H H19C 0.7429 -0.4176 0.1801 0.164 Uiso calc R 1 1 . .
C C20 0.7125(6) -0.2143(5) 0.3091(2) 0.0764(14) Uani d . 1 1 . .
H H20A 0.6822 -0.3058 0.3213 0.092 Uiso calc R 1 1 . .
H H20B 0.6132 -0.1607 0.3054 0.092 Uiso calc R 1 1 . .
C C21 0.8191(9) -0.1487(7) 0.3515(2) 0.113(2) Uani d . 1 1 . .
H H21A 0.9208 -0.1975 0.3535 0.170 Uiso calc R 1 1 . .
H H21B 0.7657 -0.1521 0.3864 0.170 Uiso calc R 1 1 . .
H H21C 0.8393 -0.0546 0.3417 0.170 Uiso calc R 1 1 . .
N N1 0.7767(7) 0.6954(4) -0.07378(16) 0.1047(19) Uani d D 1 1 . .
N N2 0.7542(4) 0.2174(4) 0.10594(14) 0.0626(10) Uani d . 1 1 . .
N N3 0.7918(5) -0.2243(4) 0.25593(14) 0.0654(10) Uani d . 1 1 . .
O O1 0.6208(5) 0.4508(4) 0.08624(14) 0.0858(11) Uani d DU 1 1 . .
H H1 0.643(8) 0.379(4) 0.105(2) 0.129 Uiso d D 1 1 . .

loop_
_atom_site_aniso_label
_atom_site_aniso_U_11
_atom_site_aniso_U_22
_atom_site_aniso_U_33
_atom_site_aniso_U_12
_atom_site_aniso_U_13
_atom_site_aniso_U_23
C1 0.091(5) 0.071(5) 0.089(5) 0.010(4) 0.006(4) -0.013(4)
C2 0.084(8) 0.057(5) 0.059(4) 0.014(5) -0.005(5) 0.004(3)
C3 0.081(6) 0.061(4) 0.078(6) -0.007(4) 0.005(4) 0.004(4)
C4 0.099(6) 0.105(6) 0.075(5) 0.017(5) 0.000(4) -0.008(4)
C1A 0.11(3) 0.11(3) 0.15(3) -0.01(2) 0.04(3) 0.01(3)
C2A 0.12(3) 0.08(2) 0.058(16) -0.004(18) -0.006(17) 0.015(14)
C3A 0.13(2) 0.021(8) 0.036(11) 0.008(11) 0.021(12) 0.000(7)
C4A 0.076(17) 0.080(19) 0.09(2) -0.020(14) 0.023(15) -0.010(16)
C5 0.091(3) 0.054(3) 0.055(2) 0.012(3) 0.019(3) 0.003(2)
C6 0.090(4) 0.061(3) 0.067(3) 0.008(3) 0.018(3) -0.006(2)
C7 0.075(3) 0.054(3) 0.075(3) 0.010(2) 0.004(3) -0.005(2)
C8 0.050(2) 0.048(2) 0.064(3) 0.000(2) -0.010(2) 0.0036(19)
C9 0.059(2) 0.071(3) 0.054(2) -0.004(2) 0.0005(17) 0.001(2)
C10 0.081(3) 0.059(3) 0.059(2) 0.017(3) 0.015(2) 0.005(2)
C11 0.056(3) 0.071(3) 0.065(3) -0.002(2) -0.012(2) -0.003(2)
C12 0.052(2) 0.049(2) 0.071(3) 0.000(2) -0.017(2) 0.010(2)
C13 0.081(3) 0.080(3) 0.050(2) -0.005(3) -0.002(2) 0.002(2)
C14 0.078(3) 0.061(3) 0.065(3) 0.013(2) -0.007(2) 0.006(2)
C15 0.051(2) 0.046(2) 0.058(2) -0.002(2) -0.011(2) 0.0053(19)
C16 0.056(2) 0.062(3) 0.067(3) 0.001(2) -0.003(2) 0.004(2)
C17 0.056(3) 0.064(3) 0.067(3) 0.001(2) -0.006(2) 0.002(2)
C18 0.077(3) 0.063(3) 0.077(3) 0.015(3) -0.004(3) 0.014(3)
C19 0.144(6) 0.066(3) 0.116(4) 0.001(4) -0.014(5) -0.014(3)
C20 0.073(3) 0.063(3) 0.093(3) -0.001(3) 0.001(3) 0.018(3)
C21 0.145(6) 0.123(5) 0.072(3) -0.005(5) -0.001(4) -0.008(3)
N1 0.176(5) 0.065(3) 0.072(3) 0.038(3) 0.061(3) 0.020(2)
N2 0.061(2) 0.065(2) 0.061(2) 0.0032(19) -0.0139(19) -0.0030(18)
N3 0.081(2) 0.054(2) 0.062(2) 0.011(2) 0.000(2) 0.0053(17)
O1 0.105(3) 0.084(2) 0.068(2) 0.028(2) 0.0249(18) 0.0131(18)

loop_
_atom_type_symbol
_atom_type_description
_atom_type_scat_dispersion_real
_atom_type_scat_dispersion_imag
_atom_type_scat_source
C C 0.0033 0.0016 'International Tables Vol C Tables 4.2.6.8 and 6.1.1.4'
H H 0.0000 0.0000 'International Tables Vol C Tables 4.2.6.8 and 6.1.1.4'
N N 0.0061 0.0033 'International Tables Vol C Tables 4.2.6.8 and 6.1.1.4'
O O 0.0106 0.0060 'International Tables Vol C Tables 4.2.6.8 and 6.1.1.4'

loop_
_geom_angle_atom_site_label_1
_geom_angle_atom_site_label_2
_geom_angle_atom_site_label_3
_geom_angle
N1 C2 C1 109.6(7)
N1 C2 H2A 109.8
C1 C2 H2A 109.8
N1 C2 H2B 109.8
C1 C2 H2B 109.8
H2A C2 H2B 108.2
C4 C3 N1 107.9(7)
C4 C3 H3A 110.1
N1 C3 H3A 110.1
C4 C3 H3B 110.1
N1 C3 H3B 110.1
H3A C3 H3B 108.4
C2A C1A H1A1 109.5
C2A C1A H1A2 109.5
H1A1 C1A H1A2 109.5
C2A C1A H1A3 109.5
H1A1 C1A H1A3 109.5
H1A2 C1A H1A3 109.5
N1 C2A C1A 93(2)
N1 C2A H2A1 113.2
C1A C2A H2A1 113.2
N1 C2A H2A2 113.2
C1A C2A H2A2 113.2
H2A1 C2A H2A2 110.5
N1 C3A C4A 99.1(15)
N1 C3A H3A1 111.9
C4A C3A H3A1 111.9
N1 C3A H3A2 111.9
C4A C3A H3A2 111.9
H3A1 C3A H3A2 109.6
C3A C4A H4A1 109.5
C3A C4A H4A2 109.5
H4A1 C4A H4A2 109.5
C3A C4A H4A3 109.5
H4A1 C4A H4A3 109.5
H4A2 C4A H4A3 109.5
N1 C5 C10 121.4(4)
N1 C5 C6 120.9(4)
C10 C5 C6 117.7(4)
C7 C6 C5 120.4(4)
C7 C6 H6 119.8
C5 C6 H6 119.8
C6 C7 C8 122.6(4)
C6 C7 H7 118.7
C8 C7 H7 118.7
C7 C8 C9 117.2(4)
C7 C8 C11 120.7(4)
C9 C8 C11 122.1(4)
O1 C9 C10 118.3(4)
O1 C9 C8 119.7(4)
C10 C9 C8 122.0(4)
C9 C10 C5 120.1(4)
C9 C10 H10 120.0
C5 C10 H10 120.0
N2 C11 C8 121.3(4)
N2 C11 H11 119.4
C8 C11 H11 119.4
C17 C12 C13 117.8(4)
C17 C12 N2 117.2(4)
C13 C12 N2 125.0(4)
C12 C13 C14 120.8(4)
C12 C13 H13 119.6
C14 C13 H13 119.6
C15 C14 C13 121.5(4)
C15 C14 H14 119.2
C13 C14 H14 119.2
N3 C15 C14 122.1(4)
N3 C15 C16 122.5(4)
C14 C15 C16 115.4(4)
C17 C16 C15 122.4(4)
C17 C16 H16 118.8
C15 C16 H16 118.8
C12 C17 C16 122.0(4)
C12 C17 H17 119.0
C16 C17 H17 119.0
N3 C18 C19 113.4(4)
N3 C18 H18A 108.9
C19 C18 H18A 108.9
N3 C18 H18B 108.9
C19 C18 H18B 108.9
H18A C18 H18B 107.7
C18 C19 H19A 109.5
C18 C19 H19B 109.5
H19A C19 H19B 109.5
C18 C19 H19C 109.5
H19A C19 H19C 109.5
H19B C19 H19C 109.5
N3 C20 C21 112.6(4)
N3 C20 H20A 109.1
C21 C20 H20A 109.1
N3 C20 H20B 109.1
C21 C20 H20B 109.1
H20A C20 H20B 107.8
C20 C21 H21A 109.5
C20 C21 H21B 109.5
H21A C21 H21B 109.5
C20 C21 H21C 109.5
H21A C21 H21C 109.5
H21B C21 H21C 109.5
C5 N1 C2A 117.2(10)
C5 N1 C3A 120.9(7)
C2A N1 C3A 121.9(12)
C5 N1 C2 120.7(5)
C2A N1 C2 40.3(12)
C3A N1 C2 104.8(9)
C5 N1 C3 120.0(5)
C2A N1 C3 103.2(12)
C3A N1 C3 45.1(8)
C2 N1 C3 118.8(6)
C11 N2 C12 122.8(4)
C15 N3 C18 122.3(4)
C15 N3 C20 121.8(4)
C18 N3 C20 115.9(4)
C9 O1 H1 112(4)

loop_
_geom_bond_atom_site_label_1
_geom_bond_atom_site_label_2
_geom_bond_distance
C1 C2 1.513(8)
C1 H1A 0.9600
C1 H1B 0.9600
C1 H1C 0.9600
C2 N1 1.478(7)
C2 H2A 0.9700
C2 H2B 0.9700
C3 C4 1.495(7)
C3 N1 1.504(7)
C3 H3A 0.9700
C3 H3B 0.9700
C4 H4A 0.9600
C4 H4B 0.9600
C4 H4C 0.9600
C1A C2A 1.523(10)
C1A H1A1 0.9600
C1A H1A2 0.9600
C1A H1A3 0.9600
C2A N1 1.477(10)
C2A H2A1 0.9700
C2A H2A2 0.9700
C3A N1 1.478(9)
C3A C4A 1.524(10)
C3A H3A1 0.9700
C3A H3A2 0.9700
C4A H4A1 0.9600
C4A H4A2 0.9600
C4A H4A3 0.9600
C5 N1 1.372(5)
C5 C10 1.390(6)
C5 C6 1.412(6)
C6 C7 1.366(6)
C6 H6 0.9300
C7 C8 1.371(6)
C7 H7 0.9300
C8 C9 1.388(6)
C8 C11 1.461(6)
C9 O1 1.338(5)
C9 C10 1.387(6)
C10 H10 0.9300
C11 N2 1.239(5)
C11 H11 0.9300
C12 C17 1.350(6)
C12 C13 1.392(6)
C12 N2 1.444(5)
C13 C14 1.395(6)
C13 H13 0.9300
C14 C15 1.394(6)
C14 H14 0.9300
C15 N3 1.373(5)
C15 C16 1.403(6)
C16 C17 1.368(6)
C16 H16 0.9300
C17 H17 0.9300
C18 N3 1.450(5)
C18 C19 1.516(7)
C18 H18A 0.9700
C18 H18B 0.9700
C19 H19A 0.9600
C19 H19B 0.9600
C19 H19C 0.9600
C20 N3 1.455(6)
C20 C21 1.497(7)
C20 H20A 0.9700
C20 H20B 0.9700
C21 H21A 0.9600
C21 H21B 0.9600
C21 H21C 0.9600
O1 H1 0.86(2)

loop_
_geom_hbond_atom_site_label_D
_geom_hbond_atom_site_label_H
_geom_hbond_atom_site_label_A
_geom_hbond_site_symmetry_A
_geom_hbond_distance_DH
_geom_hbond_distance_HA
_geom_hbond_distance_DA
_geom_hbond_angle_DHA
_geom_hbond_publ_flag
O1 H1 N2 . 0.86(2) 1.81(4) 2.563(5) 144(6) y
C18 H18A Cg2 4_745 0.97 2.92 3.660(5) 134 y
C1A H1A1 Cg1 3_465 0.96 2.80 3.49(4) 130 y

loop_
_geom_torsion_atom_site_label_1
_geom_torsion_atom_site_label_2
_geom_torsion_atom_site_label_3
_geom_torsion_atom_site_label_4
_geom_torsion
N1 C5 C6 C7 176.6(5)
C10 C5 C6 C7 -2.5(8)
C5 C6 C7 C8 0.6(8)
C6 C7 C8 C9 1.8(7)
C6 C7 C8 C11 -177.7(4)
C7 C8 C9 O1 177.9(4)
C11 C8 C9 O1 -2.7(6)
C7 C8 C9 C10 -2.2(6)
C11 C8 C9 C10 177.2(4)
O1 C9 C10 C5 -179.8(4)
C8 C9 C10 C5 0.3(7)
N1 C5 C10 C9 -177.1(5)
C6 C5 C10 C9 2.1(7)
C7 C8 C11 N2 178.7(4)
C9 C8 C11 N2 -0.8(6)
C17 C12 C13 C14 0.2(6)
N2 C12 C13 C14 -177.9(4)
C12 C13 C14 C15 0.0(7)
C13 C14 C15 N3 179.3(4)
C13 C14 C15 C16 -1.0(6)
N3 C15 C16 C17 -178.5(4)
C14 C15 C16 C17 1.8(6)
C13 C12 C17 C16 0.7(6)
N2 C12 C17 C16 178.9(4)
C15 C16 C17 C12 -1.7(7)
C10 C5 N1 C2A 34.3(15)
C6 C5 N1 C2A -144.8(15)
C10 C5 N1 C3A -146.5(10)
C6 C5 N1 C3A 34.4(12)
C10 C5 N1 C2 -11.9(9)
C6 C5 N1 C2 169.0(6)
C10 C5 N1 C3 160.6(5)
C6 C5 N1 C3 -18.5(8)
C1A C2A N1 C5 -106(2)
C1A C2A N1 C3A 75(3)
C1A C2A N1 C2 0(2)
C1A C2A N1 C3 120(2)
C4A C3A N1 C5 -110.9(14)
C4A C3A N1 C2A 68(2)
C4A C3A N1 C2 108.3(15)
C4A C3A N1 C3 -7.8(14)
C1 C2 N1 C5 91.1(9)
C1 C2 N1 C2A -5.8(16)
C1 C2 N1 C3A -128.1(9)
C1 C2 N1 C3 -81.6(8)
C4 C3 N1 C5 99.5(7)
C4 C3 N1 C2A -127.9(12)
C4 C3 N1 C3A -5.7(10)
C4 C3 N1 C2 -87.8(7)
C8 C11 N2 C12 -178.8(4)
C17 C12 N2 C11 173.3(4)
C13 C12 N2 C11 -8.6(6)
C14 C15 N3 C18 3.3(7)
C16 C15 N3 C18 -176.3(4)
C14 C15 N3 C20 -178.2(4)
C16 C15 N3 C20 2.1(6)
C19 C18 N3 C15 -86.1(5)
C19 C18 N3 C20 95.3(5)
C21 C20 N3 C15 -86.4(6)
C21 C20 N3 C18 92.1(5)

_cod_database_fobs_code 2241130
